data_2100304
loop_
_publ_author_name
'Cowan, John. A.'
'Howard, Judith A. K.'
'McIntyre, Garry, J.'
'Lo, Samuel M.-F'
'Williams, Ian D.'

_publ_section_title
;
 Variable-temperature neutron diffraction studies of the short, strong
 hydrogen bonds in the crystal structure of pyridine-3,5-dicarboxylic
 acid
;
_journal_coeditor_code BS5020
_journal_issue 6
_journal_name_full 'Acta Crystallographica Section B'
_journal_page_first 724
_journal_page_last 730
_journal_paper_doi 10.1107/S0108768105030077
_journal_volume 61
_journal_year 2005
_chemical_formula_moiety 'C7 H3 D2 N O4'
_chemical_formula_sum 'C7 H3 D2 N O4'
_chemical_formula_weight 169.0
_chemical_name_common 'Dinicotinic Acid'
_chemical_name_systematic
;
 Pyridine-3,5-dicarboxylic acid
;
_space_group_IT_number 14
_symmetry_cell_setting monoclinic
_symmetry_space_group_name_Hall '-P 2ybc'
_symmetry_space_group_name_H-M 'P 1 21/c 1'
_atom_sites_solution_hydrogens difmap
_atom_sites_solution_primary direct
_atom_sites_solution_secondary difmap
_audit_creation_method SHELXL-97
_cell_angle_alpha 90.00
_cell_angle_beta 108.397(5)
_cell_angle_gamma 90.00
_cell_formula_units_Z 4
_cell_length_a 9.7217(7)
_cell_length_b 11.1545(8)
_cell_length_c 6.5112(6)
_cell_measurement_reflns_used 834
_cell_measurement_temperature 150(2)
_cell_measurement_theta_max 35.14
_cell_measurement_theta_min 3.74
_cell_volume 669.99(9)
_computing_cell_refinement 'RAFD9 (Filhol, 1998)'
_computing_data_collection 'MAD and HKLGEN (Barthelemy, 1984)'
_computing_data_reduction 'RACER (Wilkinson, et al. 1988)'
_computing_structure_refinement 'SHELXL-97 (Sheldrick, 1997)'
_computing_structure_solution 'SHELXS-97 (Sheldrick, 1990)'
_diffrn_ambient_temperature 150(2)
_diffrn_measured_fraction_theta_full 0.742
_diffrn_measured_fraction_theta_max 0.742
_diffrn_measurement_device_type D9
_diffrn_measurement_method 'theta - two theta scans'
_diffrn_radiation_monochromator 'Copper (2 2 0)'
_diffrn_radiation_probe neutron
_diffrn_radiation_source 'ILL high flux reactor'
_diffrn_radiation_type neutron
_diffrn_radiation_wavelength 0.84060(10)
_diffrn_reflns_av_R_equivalents 0.0130
_diffrn_reflns_av_sigmaI/netI 0.0400
_diffrn_reflns_limit_h_max 13
_diffrn_reflns_limit_h_min -7
_diffrn_reflns_limit_k_max 15
_diffrn_reflns_limit_k_min -10
_diffrn_reflns_limit_l_max 8
_diffrn_reflns_limit_l_min -8
_diffrn_reflns_number 1497
_diffrn_reflns_theta_full 35.19
_diffrn_reflns_theta_max 35.19
_diffrn_reflns_theta_min 3.39
_diffrn_standards_decay_% none
_diffrn_standards_interval_count 50
_diffrn_standards_number 2
_exptl_absorpt_coefficient_mu 0.054
_exptl_absorpt_correction_T_max 0.957
_exptl_absorpt_correction_T_min 0.9177
_exptl_absorpt_correction_type integration
_exptl_absorpt_process_details 'DATAP (Coppens, 1979)'
_exptl_crystal_colour 'pale brown'
_exptl_crystal_density_diffrn 1.666
_exptl_crystal_density_meas ?
_exptl_crystal_density_method 'not measured'
_exptl_crystal_description plate
_exptl_crystal_F_000 268
_exptl_crystal_size_max 2.7
_exptl_crystal_size_mid 1.5
_exptl_crystal_size_min 0.9
_refine_diff_density_max 0.769
_refine_diff_density_min -0.709
_refine_ls_extinction_coef 0.0061(14)
_refine_ls_extinction_expression Fc^*^=kFc[1+0.001xFc^2^\l^3^/sin(2\q)]^-1/4^
_refine_ls_extinction_method SHELXL
_refine_ls_goodness_of_fit_ref 1.615
_refine_ls_hydrogen_treatment refall
_refine_ls_matrix_type full
_refine_ls_number_parameters 156
_refine_ls_number_reflns 1346
_refine_ls_number_restraints 0
_refine_ls_restrained_S_all 1.615
_refine_ls_R_factor_all 0.0657
_refine_ls_R_factor_gt 0.0545
_refine_ls_shift/su_max 0.000
_refine_ls_shift/su_mean 0.000
_refine_ls_structure_factor_coef Fsqd
_refine_ls_weighting_details 'calc w=1/[\s^2^(Fo^2^)+(0.0500P)^2^+0.0000P] where P=(Fo^2^+2Fc^2^)/3'
_refine_ls_weighting_scheme calc
_refine_ls_wR_factor_gt 0.1267
_refine_ls_wR_factor_ref 0.1326
_reflns_number_gt 1189
_reflns_number_total 1346
_reflns_threshold_expression >2sigma(I)
_cod_data_source_file bs5020.cif
_cod_data_source_block dad150
_cod_depositor_comments
;
The following automatic conversions were performed:
'_symmetry_cell_setting' value 'Monoclinic' changed to 'monoclinic'
according to '/home/saulius/struct/CIF-dictionaries/cif_core.dic'
dictionary named 'cif_core.dic' version 2.4.1 from 2010-06-29.

Automatic conversion script
Id: cif_fix_enum 1527 2010-12-29 10:47:43Z saulius 

The following automatic conversions were performed:

'_symmetry_cell_setting' value 'Monoclinic' changed to 'monoclinic'
according to /home/saulius/struct/CIF-dictionaries/cif_core.dic
dictionary named 'cif_core.dic' version 2.4.1 from 2010-06-29.

Automatic conversion script
Id: cif_fix_values 1715 2011-07-08 13:25:40Z adriana 

The following automatic conversions were performed:

'_exptl_crystal_density_meas' value 'not measured' was changed to '?'
- the value is perceived as not measured.

Automatic conversion script
Id: cif_fix_values 3008 2015-01-20 13:52:24Z robertas 
;
_cod_original_sg_symbol_H-M 'P 21/c'
_cod_database_code 2100304
_cod_database_fobs_code 2100304

loop_
_symmetry_equiv_pos_as_xyz
'x, y, z'
'-x, y+1/2, -z+1/2'
'-x, -y, -z'
'x, -y-1/2, z-1/2'

loop_
_atom_site_label
_atom_site_fract_x
_atom_site_fract_y
_atom_site_fract_z
_atom_site_U_iso_or_equiv
_atom_site_adp_type
_atom_site_calc_flag
_atom_site_refinement_flags
_atom_site_occupancy
_atom_site_disorder_assembly
_atom_site_disorder_group
_atom_site_type_symbol
C2 -0.31723(19) -0.34478(16) 0.2218(4) 0.0137(5) Uani d . 1 . . C
C3 -0.38888(19) -0.44801(16) 0.2509(4) 0.0115(5) Uani d . 1 . . C
C4 -0.31898(19) -0.55884(16) 0.2651(4) 0.0126(5) Uani d . 1 . . C
C5 -0.17969(18) -0.56359(16) 0.2488(4) 0.0131(5) Uani d . 1 . . C
C6 -0.11405(19) -0.45700(16) 0.2201(4) 0.0147(5) Uani d . 1 . . C
C7 -0.54012(18) -0.44278(16) 0.2646(4) 0.0131(5) Uani d . 1 . . C
C8 -0.09449(18) -0.67842(17) 0.2649(4) 0.0145(5) Uani d . 1 . . C
H1 -0.3659(13) -0.2573(9) 0.210(3) 0.030(3) Uani d P 0.20 . . D
H2 -0.3745(4) -0.6391(4) 0.2906(10) 0.0319(12) Uani d . 1 . . H
H3 -0.0074(11) -0.4538(10) 0.211(3) 0.033(4) Uani d P 0.20 . . D
D4 -0.6879(2) -0.3222(2) 0.2678(5) 0.0254(7) Uani d P 0.88 . . D
D5 0.1162(3) -0.7629(3) 0.3006(6) 0.0350(8) Uani d P 0.88 . . D
N1 -0.18336(14) -0.35147(12) 0.2059(3) 0.0160(4) Uani d . 1 . . N
O1 -0.5830(2) -0.3310(2) 0.2724(5) 0.0214(6) Uani d . 1 . . O
O2 -0.6116(2) -0.5318(2) 0.2655(5) 0.0180(6) Uani d . 1 . . O
O3 -0.1544(2) -0.7783(2) 0.2491(5) 0.0195(6) Uani d . 1 . . O
O4 0.0397(2) -0.6622(2) 0.2942(5) 0.0232(7) Uani d . 1 . . O

loop_
_atom_site_aniso_label
_atom_site_aniso_U_11
_atom_site_aniso_U_22
_atom_site_aniso_U_33
_atom_site_aniso_U_12
_atom_site_aniso_U_13
_atom_site_aniso_U_23
C2 0.0110(8) 0.0086(8) 0.0228(15) 0.0006(6) 0.0072(8) 0.0010(8)
C3 0.0087(7) 0.0073(8) 0.0198(15) 0.0001(5) 0.0065(7) 0.0002(7)
C4 0.0100(8) 0.0072(8) 0.0227(14) 0.0004(6) 0.0081(7) 0.0007(7)
C5 0.0087(8) 0.0090(8) 0.0227(15) 0.0011(6) 0.0065(8) -0.0010(7)
C6 0.0095(8) 0.0105(9) 0.0265(15) -0.0009(6) 0.0092(8) 0.0006(8)
C7 0.0100(8) 0.0093(8) 0.0214(15) 0.0005(6) 0.0069(8) 0.0012(7)
C8 0.0088(8) 0.0081(8) 0.0270(15) 0.0005(6) 0.0064(7) -0.0021(8)
H1 0.034(6) 0.007(4) 0.052(10) 0.008(4) 0.019(6) 0.006(5)
H2 0.0225(19) 0.0189(18) 0.058(4) -0.0044(14) 0.018(2) 0.002(2)
H3 0.012(4) 0.019(5) 0.069(12) -0.004(4) 0.014(5) -0.007(6)
D4 0.0153(10) 0.0189(11) 0.046(2) 0.0031(8) 0.0161(11) 0.0014(12)
D5 0.0243(13) 0.0356(15) 0.048(2) -0.0130(11) 0.0159(12) -0.0095(15)
N1 0.0102(6) 0.0092(6) 0.0312(11) -0.0015(4) 0.0100(6) 0.0012(6)
O1 0.0153(10) 0.0090(10) 0.044(2) 0.0027(7) 0.0152(10) 0.0020(10)
O2 0.0122(9) 0.0118(9) 0.0321(19) -0.0027(7) 0.0098(10) -0.0021(10)
O3 0.0123(9) 0.0091(9) 0.0403(19) -0.0013(7) 0.0127(10) -0.0004(10)
O4 0.0103(10) 0.0114(10) 0.049(2) 0.0003(7) 0.0106(10) -0.0046(10)

loop_
_atom_type_symbol
_atom_type_description
_atom_type_scat_source
C C 'V.F. Sears, Neutron News, Vol. 3, 1992'
H H 'V.F. Sears, Neutron News, Vol. 3, 1992'
N N 'V.F. Sears, Neutron News, Vol. 3, 1992'
O O 'V.F. Sears, Neutron News, Vol. 3, 1992'
D D 'V.F. Sears, Neutron News, Vol. 3, 1992'

loop_
_geom_angle_atom_site_label_1
_geom_angle_atom_site_label_2
_geom_angle_atom_site_label_3
_geom_angle_site_symmetry_1
_geom_angle
H1 C2 N1 . 117.4(7)
H1 C2 C3 . 122.2(7)
N1 C2 C3 . 120.36(16)
C2 C3 C4 . 119.16(15)
C2 C3 C7 . 121.21(16)
C4 C3 C7 . 119.63(15)
C5 C4 C3 . 119.48(16)
C5 C4 H2 . 121.5(3)
C3 C4 H2 . 119.0(3)
C6 C5 C4 . 118.47(16)
C6 C5 C8 . 118.01(15)
C4 C5 C8 . 123.51(16)
H3 C6 N1 . 116.4(6)
H3 C6 C5 . 122.4(6)
N1 C6 C5 . 121.11(15)
O2 C7 O1 . 125.73(19)
O2 C7 C3 . 122.78(18)
O1 C7 C3 . 111.48(16)
O3 C8 O4 . 124.79(19)
O3 C8 C5 . 121.36(16)
O4 C8 C5 . 113.85(17)
N1 D5 O4 2_545 176.3(4)
D5 N1 C2 2 120.84(18)
D5 N1 C6 2 117.38(17)
C2 N1 C6 . 121.41(14)
D4 O1 C7 . 114.7(2)
C8 O4 D5 . 114.8(2)

loop_
_geom_bond_atom_site_label_1
_geom_bond_atom_site_label_2
_geom_bond_site_symmetry_2
_geom_bond_distance
_geom_bond_publ_flag
C2 H1 . 1.076(10) ?
C2 N1 . 1.340(2) ?
C2 C3 . 1.389(2) ?
C3 C4 . 1.400(2) ?
C3 C7 . 1.502(2) ?
C4 C5 . 1.392(2) ?
C4 H2 . 1.085(4) ?
C5 C6 . 1.390(2) ?
C5 C8 . 1.511(2) ?
C6 H3 . 1.058(11) ?
C6 N1 . 1.345(2) ?
C7 O2 . 1.213(3) ?
C7 O1 . 1.320(3) ?
C8 O3 . 1.246(3) ?
C8 O4 . 1.270(3) ?
D4 O1 . 1.016(3) ?
D5 N1 2_545 1.193(3) ?
D5 O4 . 1.340(4) ?
N1 D5 2 1.193(3) ?
